data_2237948
loop_
_publ_author_name
'Trifa, Chahrazed'
'Bouhali, Amira'
'Bouacida, Sofiane'
'Boudaren, Chaouki'
'Bataille, Thierry'

_publ_section_title
;
 Poly[1<i>H</i>-imidazol-3-ium [di-\m-nitrato-sodium]]
;
_journal_coeditor_code LH5609
_journal_issue 6
_journal_name_full 'Acta Crystallographica Section E'
_journal_page_first m303
_journal_page_last m304
_journal_paper_doi 10.1107/S1600536813011951
_journal_volume 69
_journal_year 2013
_chemical_formula_iupac '(C3 H5 N2) [Na (N O3)2]'
_chemical_formula_moiety 'C3 H5 N2 +, N2 Na O6 -'
_chemical_formula_sum 'C3 H5 N4 Na O6'
_chemical_formula_weight 216.1
_chemical_name_systematic
;
Poly[1<i>H</i>-imidazol-3-ium [di-\m-nitrato-sodium]]
;
_space_group_IT_number 14
_symmetry_cell_setting monoclinic
_symmetry_space_group_name_Hall '-P 2ybc'
_symmetry_space_group_name_H-M 'P 1 21/c 1'
_atom_sites_solution_hydrogens geom
_atom_sites_solution_primary direct
_atom_sites_solution_secondary difmap
_cell_angle_alpha 90
_cell_angle_beta 95.546(4)
_cell_angle_gamma 90
_cell_formula_units_Z 4
_cell_length_a 3.5875(3)
_cell_length_b 24.8548(17)
_cell_length_c 8.819(6)
_cell_measurement_reflns_used 7048
_cell_measurement_temperature 150(2)
_cell_measurement_theta_max 27.485
_cell_measurement_theta_min 2.91
_cell_volume 782.7(5)
_computing_cell_refinement 'SCALEPACK (Otwinowski & Minor, 1997)'
_computing_data_collection 'COLLECT (Nonius, 1998)'
_computing_data_reduction 'DENZO and SCALEPACK (Otwinowski & Minor, 1997)'
_computing_molecular_graphics 'ORTEP-3 for Windows (Farrugia, 2012) and DIAMOND (Brandenburg & Berndt, 2001)'
_computing_publication_material 'WinGX (Farrugia, 2012) and CRYSCAL (T. Roisnel, local program)'
_computing_structure_refinement 'SHELXL97 (Sheldrick, 2008)'
_computing_structure_solution 'SIR2002 (Burla <i>et al.</i>, 2003)'
_diffrn_ambient_temperature 150(2)
_diffrn_detector_area_resol_mean 9
_diffrn_measured_fraction_theta_full 0.987
_diffrn_measured_fraction_theta_max 0.987
_diffrn_measurement_device '95mm CCD camera on \k-goniostat'
_diffrn_measurement_device_type 'Nonius KappaCCD'
_diffrn_measurement_method 'CCD rotation images, thin slices'
_diffrn_radiation_monochromator graphite
_diffrn_radiation_type MoK\a
_diffrn_radiation_wavelength 0.71073
_diffrn_reflns_av_R_equivalents 0.0294
_diffrn_reflns_limit_h_max 4
_diffrn_reflns_limit_h_min -4
_diffrn_reflns_limit_k_max 32
_diffrn_reflns_limit_k_min -32
_diffrn_reflns_limit_l_max 11
_diffrn_reflns_limit_l_min -11
_diffrn_reflns_number 9892
_diffrn_reflns_theta_full 27.49
_diffrn_reflns_theta_max 27.49
_diffrn_reflns_theta_min 4.02
_exptl_absorpt_coefficient_mu 0.218
_exptl_absorpt_correction_T_max 0.972
_exptl_absorpt_correction_T_min 0.884
_exptl_absorpt_correction_type multi-scan
_exptl_absorpt_process_details
;
(SADABS; Sheldrick, 2002)
;
_exptl_crystal_colour colourless
_exptl_crystal_density_diffrn 1.834
_exptl_crystal_density_method 'not measured'
_exptl_crystal_description stick
_exptl_crystal_F_000 440
_exptl_crystal_size_max 0.52
_exptl_crystal_size_mid 0.15
_exptl_crystal_size_min 0.13
_refine_diff_density_max 0.187
_refine_diff_density_min -0.286
_refine_ls_extinction_method none
_refine_ls_goodness_of_fit_ref 1.098
_refine_ls_hydrogen_treatment constr
_refine_ls_matrix_type full
_refine_ls_number_parameters 127
_refine_ls_number_reflns 1778
_refine_ls_number_restraints 0
_refine_ls_restrained_S_all 1.098
_refine_ls_R_factor_all 0.0429
_refine_ls_R_factor_gt 0.0343
_refine_ls_shift/su_max 0.001
_refine_ls_shift/su_mean 0
_refine_ls_structure_factor_coef Fsqd
_refine_ls_weighting_details 'calc w=1/[\s^2^(Fo^2^)+(0.0303P)^2^+0.6068P] where P=(Fo^2^+2Fc^2^)/3'
_refine_ls_weighting_scheme calc
_refine_ls_wR_factor_gt 0.0795
_refine_ls_wR_factor_ref 0.0842
_reflns_number_gt 1541
_reflns_number_total 1778
_reflns_threshold_expression I>2\s(I)
_cod_data_source_file lh5609.cif
_cod_data_source_block I
_cod_original_sg_symbol_H-M 'P 21/c'
_cod_database_code 2237948
_cod_database_fobs_code 2237948

loop_
_symmetry_equiv_pos_as_xyz
'x, y, z'
'-x, y+1/2, -z+1/2'
'-x, -y, -z'
'x, -y-1/2, z-1/2'

loop_
_atom_site_type_symbol
_atom_site_label
_atom_site_fract_x
_atom_site_fract_y
_atom_site_fract_z
_atom_site_U_iso_or_equiv
_atom_site_adp_type
_atom_site_calc_flag
_atom_site_refinement_flags
_atom_site_occupancy
_atom_site_symmetry_multiplicity
Na Na1 0.51191(18) 0.19828(2) 1.30182(7) 0.02160(17) Uani d . 1 1
O O21 0.9994(3) 0.13952(4) 1.42898(13) 0.0229(3) Uani d . 1 1
N N22 0.8825(4) 0.09735(5) 1.35908(15) 0.0179(3) Uani d . 1 1
O O23 0.6569(3) 0.10118(5) 1.24273(13) 0.0236(3) Uani d . 1 1
O O22 0.9921(3) 0.05206(4) 1.40834(13) 0.0243(3) Uani d . 1 1
O O12 0.0537(3) 0.18850(4) 1.08164(13) 0.0221(3) Uani d . 1 1
N N1 0.1514(4) 0.22797(5) 1.00369(15) 0.0172(3) Uani d . 1 1
O O11 0.3871(3) 0.26060(4) 1.06212(13) 0.0228(3) Uani d . 1 1
O O13 0.0153(3) 0.23312(5) 0.86783(13) 0.0234(3) Uani d . 1 1
C C4 0.5075(5) 0.12044(6) 0.74003(19) 0.0223(3) Uani d . 1 1
H H4 0.4512 0.1537 0.6896 0.027 Uiso calc R 1 1
N N3 0.6807(4) 0.11445(5) 0.87906(16) 0.0208(3) Uani d . 1 1
H H3 0.7619 0.1408 0.9403 0.025 Uiso calc R 1 1
C C2 0.7128(5) 0.06034(6) 0.91212(19) 0.0212(3) Uani d . 1 1
H H2 0.8252 0.0449 1.0039 0.025 Uiso calc R 1 1
C C1 0.5545(4) 0.03354(6) 0.78945(18) 0.0207(3) Uani d . 1 1
H H1 0.5348 -0.0044 0.778 0.025 Uiso calc R 1 1
N N5 0.4268(4) 0.07172(5) 0.68401(15) 0.0203(3) Uani d . 1 1
H H5 0.3101 0.065 0.5936 0.024 Uiso calc R 1 1

loop_
_atom_site_aniso_label
_atom_site_aniso_U_11
_atom_site_aniso_U_22
_atom_site_aniso_U_33
_atom_site_aniso_U_12
_atom_site_aniso_U_13
_atom_site_aniso_U_23
Na1 0.0229(3) 0.0196(3) 0.0211(3) 0.0029(2) -0.0037(3) -0.0020(2)
O21 0.0284(6) 0.0159(5) 0.0235(6) -0.0015(5) -0.0022(5) -0.0039(4)
N22 0.0200(6) 0.0169(6) 0.0169(7) -0.0007(5) 0.0019(5) -0.0006(5)
O23 0.0273(6) 0.0246(6) 0.0178(6) -0.0012(5) -0.0046(5) 0.0006(4)
O22 0.0313(7) 0.0153(5) 0.0251(6) 0.0018(5) -0.0033(5) 0.0009(4)
O12 0.0297(6) 0.0169(5) 0.0188(6) -0.0040(4) -0.0019(5) 0.0045(4)
N1 0.0194(6) 0.0157(6) 0.0165(7) 0.0024(5) 0.0020(5) -0.0005(5)
O11 0.0225(6) 0.0192(5) 0.0263(6) -0.0052(4) 0.0001(5) -0.0025(5)
O13 0.0309(6) 0.0239(6) 0.0144(6) 0.0022(5) -0.0024(5) 0.0022(4)
C4 0.0246(8) 0.0206(7) 0.0219(8) 0.0004(6) 0.0035(6) 0.0015(6)
N3 0.0221(7) 0.0190(6) 0.0214(7) -0.0022(5) 0.0023(5) -0.0045(5)
C2 0.0222(8) 0.0205(8) 0.0210(8) 0.0012(6) 0.0022(6) 0.0010(6)
C1 0.0207(8) 0.0195(7) 0.0219(8) -0.0003(6) 0.0025(6) -0.0012(6)
N5 0.0202(7) 0.0242(7) 0.0161(7) -0.0009(5) 0.0003(5) -0.0025(5)

loop_
_atom_type_symbol
_atom_type_description
_atom_type_scat_dispersion_real
_atom_type_scat_dispersion_imag
_atom_type_scat_source
C C 0.0033 0.0016 'International Tables Vol C Tables 4.2.6.8 and 6.1.1.4'
H H 0 0 'International Tables Vol C Tables 4.2.6.8 and 6.1.1.4'
N N 0.0061 0.0033 'International Tables Vol C Tables 4.2.6.8 and 6.1.1.4'
O O 0.0106 0.006 'International Tables Vol C Tables 4.2.6.8 and 6.1.1.4'
Na Na 0.0362 0.0249 'International Tables Vol C Tables 4.2.6.8 and 6.1.1.4'

loop_
_geom_angle_atom_site_label_1
_geom_angle_atom_site_label_2
_geom_angle_atom_site_label_3
_geom_angle_site_symmetry_1
_geom_angle_site_symmetry_3
_geom_angle
O12 Na1 O21 . . 134.38(5)
O12 Na1 O13 . 4_666 131.96(5)
O21 Na1 O13 . 4_666 80.44(4)
O12 Na1 O23 . . 82.93(4)
O21 Na1 O23 . . 51.55(4)
O13 Na1 O23 4_666 . 122.49(5)
O12 Na1 O13 . 4_566 79.49(5)
O21 Na1 O13 . 4_566 140.03(5)
O13 Na1 O13 4_666 4_566 89.76(4)
O23 Na1 O13 . 4_566 146.94(5)
O12 Na1 O11 . 4_566 125.84(5)
O21 Na1 O11 . 4_566 90.37(5)
O13 Na1 O11 4_666 4_566 73.07(4)
O23 Na1 O11 . 4_566 127.91(4)
O13 Na1 O11 4_566 4_566 49.87(4)
O12 Na1 O11 . . 50.67(4)
O21 Na1 O11 . . 140.80(5)
O13 Na1 O11 4_666 . 81.31(4)
O23 Na1 O11 . . 114.77(5)
O13 Na1 O11 4_566 . 73.93(5)
O11 Na1 O11 4_566 . 116.76(4)
O12 Na1 O21 . 1_455 80.87(5)
O21 Na1 O21 . 1_455 88.39(4)
O13 Na1 O21 4_666 1_455 141.34(5)
O23 Na1 O21 . 1_455 74.30(4)
O13 Na1 O21 4_566 1_455 75.42(4)
O11 Na1 O21 4_566 1_455 70.10(4)
O11 Na1 O21 . 1_455 126.07(4)
O12 Na1 O12 . 1_655 84.35(5)
O21 Na1 O12 . 1_655 76.22(5)
O13 Na1 O12 4_666 1_655 72.38(4)
O23 Na1 O12 . 1_655 67.45(4)
O13 Na1 O12 4_566 1_655 137.21(4)
O11 Na1 O12 4_566 1_655 144.51(4)
O11 Na1 O12 . 1_655 65.26(5)
O21 Na1 O12 1_455 1_655 140.33(4)
O12 Na1 N1 . . 25.46(4)
O21 Na1 N1 . . 142.68(4)
O13 Na1 N1 4_666 . 106.51(4)
O23 Na1 N1 . . 97.92(4)
O13 Na1 N1 4_566 . 77.26(5)
O11 Na1 N1 4_566 . 126.91(5)
O11 Na1 N1 . . 25.36(4)
O21 Na1 N1 1_455 . 104.68(5)
O12 Na1 N1 1_655 . 71.53(5)
O12 Na1 N1 . 4_566 104.05(5)
O21 Na1 N1 . 4_566 115.36(5)
O13 Na1 N1 4_666 4_566 77.58(4)
O23 Na1 N1 . 4_566 146.03(5)
O13 Na1 N1 4_566 4_566 25.22(4)
O11 Na1 N1 4_566 4_566 25.04(4)
O11 Na1 N1 . 4_566 93.96(5)
O21 Na1 N1 1_455 4_566 74.13(4)
O12 Na1 N1 1_655 4_566 145.46(4)
N1 Na1 N1 . 4_566 101.88(5)
O12 Na1 Na1 . 1_455 53.22(4)
O21 Na1 Na1 . 1_455 131.75(3)
O13 Na1 Na1 4_666 1_455 134.17(3)
O23 Na1 Na1 . 1_455 103.01(3)
O13 Na1 Na1 4_566 1_455 44.41(3)
O11 Na1 Na1 4_566 1_455 75.02(3)
O11 Na1 Na1 . 1_455 84.68(3)
O21 Na1 Na1 1_455 1_455 43.36(3)
O12 Na1 Na1 1_655 1_455 137.57(3)
N1 Na1 Na1 . 1_455 69.08(3)
N1 Na1 Na1 4_566 1_455 60.11(3)
N22 O21 Na1 . . 94.69(9)
N22 O21 Na1 . 1_655 117.13(10)
Na1 O21 Na1 . 1_655 88.39(4)
O23 N22 O22 . . 120.63(13)
O23 N22 O21 . . 119.68(13)
O22 N22 O21 . . 119.69(13)
N22 O23 Na1 . . 91.91(9)
N1 O12 Na1 . . 98.90(9)
N1 O12 Na1 . 1_455 122.64(9)
Na1 O12 Na1 . 1_455 84.35(5)
O11 N1 O13 . . 120.90(13)
O11 N1 O12 . . 119.46(13)
O13 N1 O12 . . 119.62(13)
O11 N1 Na1 . . 64.35(8)
O13 N1 Na1 . . 170.21(10)
O12 N1 Na1 . . 55.64(7)
O11 N1 Na1 . 4_565 61.59(8)
O13 N1 Na1 . 4_565 60.79(8)
O12 N1 Na1 . 4_565 166.49(10)
Na1 N1 Na1 . 4_565 121.45(5)
N1 O11 Na1 . 4_565 93.37(9)
N1 O11 Na1 . . 90.29(9)
Na1 O11 Na1 4_565 . 156.34(6)
N1 O13 Na1 . 4_465 119.68(9)
N1 O13 Na1 . 4_565 93.99(9)
Na1 O13 Na1 4_465 4_565 89.76(4)
N3 C4 N5 . . 107.85(14)
N3 C4 H4 . . 126.1
N5 C4 H4 . . 126.1
C4 N3 C2 . . 109.07(14)
C4 N3 H3 . . 125.5
C2 N3 H3 . . 125.5
C1 C2 N3 . . 106.99(15)
C1 C2 H2 . . 126.5
N3 C2 H2 . . 126.5
C2 C1 N5 . . 106.76(14)
C2 C1 H1 . . 126.6
N5 C1 H1 . . 126.6
C4 N5 C1 . . 109.33(14)
C4 N5 H5 . . 125.3
C1 N5 H5 . . 125.3

loop_
_geom_bond_atom_site_label_1
_geom_bond_atom_site_label_2
_geom_bond_site_symmetry_2
_geom_bond_distance
_geom_bond_publ_flag
Na1 O12 . 2.4321(16) y
Na1 O21 . 2.4639(14) y
Na1 O13 4_666 2.5106(13) y
Na1 O23 . 2.5338(13) y
Na1 O13 4_566 2.5730(14) y
Na1 O11 4_566 2.5910(19) y
Na1 O11 . 2.6239(17) y
Na1 O21 1_455 2.6776(14) y
Na1 O12 1_655 2.8874(17) n
Na1 N1 . 2.911(2) ?
Na1 N1 4_566 2.9406(16) ?
Na1 Na1 1_455 3.5875(3) ?
O21 N22 . 1.2668(17) ?
O21 Na1 1_655 2.6776(14) ?
N22 O23 . 1.2475(19) ?
N22 O22 . 1.2558(17) ?
O12 N1 . 1.2666(17) ?
O12 Na1 1_455 2.8874(17) ?
N1 O11 . 1.2467(17) ?
N1 O13 . 1.2560(19) ?
N1 Na1 4_565 2.9406(16) ?
O11 Na1 4_565 2.5910(19) ?
O13 Na1 4_465 2.5106(13) ?
O13 Na1 4_565 2.5730(14) ?
C4 N3 . 1.328(2) n
C4 N5 . 1.329(2) n
C4 H4 . 0.95 ?
N3 C2 . 1.379(2) n
N3 H3 . 0.88 ?
C2 C1 . 1.348(2) n
C2 H2 . 0.95 ?
C1 N5 . 1.376(2) n
C1 H1 . 0.95 ?
N5 H5 . 0.88 ?

loop_
_geom_hbond_atom_site_label_D
_geom_hbond_atom_site_label_H
_geom_hbond_atom_site_label_A
_geom_hbond_site_symmetry_A
_geom_hbond_distance_DH
_geom_hbond_distance_HA
_geom_hbond_distance_DA
_geom_hbond_angle_DHA
_geom_hbond_publ_flag
C1 H1 O23 3_657 0.95 2.50 3.438(3) 168.00 yes
C4 H4 O11 4_565 0.95 2.41 3.355(3) 173.00 yes

loop_
_geom_torsion_atom_site_label_1
_geom_torsion_atom_site_label_2
_geom_torsion_atom_site_label_3
_geom_torsion_atom_site_label_4
_geom_torsion_site_symmetry_1
_geom_torsion_site_symmetry_4
_geom_torsion
O12 Na1 O21 N22 . . -12.65(12)
O13 Na1 O21 N22 4_666 . -154.26(9)
O23 Na1 O21 N22 . . -8.23(8)
O13 Na1 O21 N22 4_566 . 127.71(9)
O11 Na1 O21 N22 4_566 . 132.99(9)
O11 Na1 O21 N22 . . -90.93(11)
O21 Na1 O21 N22 1_455 . 62.90(10)
O12 Na1 O21 N22 1_655 . -80.21(9)
N1 Na1 O21 N22 . . -49.51(12)
N1 Na1 O21 N22 4_566 . 134.48(8)
Na1 Na1 O21 N22 1_455 . 62.90(10)
O12 Na1 O21 Na1 . 1_655 104.45(7)
O13 Na1 O21 Na1 4_666 1_655 -37.16(4)
O23 Na1 O21 Na1 . 1_655 108.86(6)
O13 Na1 O21 Na1 4_566 1_655 -115.19(7)
O11 Na1 O21 Na1 4_566 1_655 -109.92(4)
O11 Na1 O21 Na1 . 1_655 26.17(8)
O21 Na1 O21 Na1 1_455 1_655 180
O12 Na1 O21 Na1 1_655 1_655 36.89(4)
N1 Na1 O21 Na1 . 1_655 67.58(8)
N1 Na1 O21 Na1 4_566 1_655 -108.43(5)
Na1 Na1 O21 Na1 1_455 1_655 180
Na1 O21 N22 O23 . . 15.20(14)
Na1 O21 N22 O23 1_655 . -75.40(16)
Na1 O21 N22 O22 . . -164.17(12)
Na1 O21 N22 O22 1_655 . 105.23(14)
O22 N22 O23 Na1 . . 164.63(12)
O21 N22 O23 Na1 . . -14.73(14)
O12 Na1 O23 N22 . . -174.84(9)
O21 Na1 O23 N22 . . 8.34(8)
O13 Na1 O23 N22 4_666 . 49.13(10)
O13 Na1 O23 N22 4_566 . -116.69(11)
O11 Na1 O23 N22 4_566 . -44.21(11)
O11 Na1 O23 N22 . . 144.67(9)
O21 Na1 O23 N22 1_455 . -92.38(10)
O12 Na1 O23 N22 1_655 . 98.36(10)
N1 Na1 O23 N22 . . 164.52(9)
N1 Na1 O23 N22 4_566 . -70.14(13)
Na1 Na1 O23 N22 1_455 . -125.23(8)
O21 Na1 O12 N1 . . -122.22(9)
O13 Na1 O12 N1 4_666 . 2.35(12)
O23 Na1 O12 N1 . . -125.70(9)
O13 Na1 O12 N1 4_566 . 82.42(9)
O11 Na1 O12 N1 4_566 . 101.91(10)
O11 Na1 O12 N1 . . 4.65(8)
O21 Na1 O12 N1 1_455 . 159.15(9)
O12 Na1 O12 N1 1_655 . -57.79(9)
N1 Na1 O12 N1 4_566 . 88.16(7)
Na1 Na1 O12 N1 1_455 . 122.21(9)
O21 Na1 O12 Na1 . 1_455 115.57(6)
O13 Na1 O12 Na1 4_666 1_455 -119.86(5)
O23 Na1 O12 Na1 . 1_455 112.09(4)
O13 Na1 O12 Na1 4_566 1_455 -39.79(4)
O11 Na1 O12 Na1 4_566 1_455 -20.30(6)
O11 Na1 O12 Na1 . 1_455 -117.56(5)
O21 Na1 O12 Na1 1_455 1_455 36.93(4)
O12 Na1 O12 Na1 1_655 1_455 180
N1 Na1 O12 Na1 . 1_455 -122.21(9)
N1 Na1 O12 Na1 4_566 1_455 -34.05(4)
Na1 O12 N1 O11 . . -8.72(14)
Na1 O12 N1 O11 1_455 . 80.25(15)
Na1 O12 N1 O13 . . 169.89(11)
Na1 O12 N1 O13 1_455 . -101.14(14)
Na1 O12 N1 Na1 1_455 . 88.97(9)
Na1 O12 N1 Na1 . 4_565 82.0(4)
Na1 O12 N1 Na1 1_455 4_565 170.9(4)
O12 Na1 N1 O11 . . 171.58(14)
O21 Na1 N1 O11 . . -102.52(10)
O13 Na1 N1 O11 4_666 . -6.60(9)
O23 Na1 N1 O11 . . -133.96(9)
O13 Na1 N1 O11 4_566 . 79.31(8)
O11 Na1 N1 O11 4_566 . 74.35(7)
O21 Na1 N1 O11 1_455 . 150.27(8)
O12 Na1 N1 O11 1_655 . -71.01(8)
N1 Na1 N1 O11 4_566 . 73.79(10)
Na1 Na1 N1 O11 1_455 . 125.07(8)
O21 Na1 N1 O12 . . 85.90(11)
O13 Na1 N1 O12 4_666 . -178.18(9)
O23 Na1 N1 O12 . . 54.46(9)
O13 Na1 N1 O12 4_566 . -92.27(9)
O11 Na1 N1 O12 4_566 . -97.23(10)
O11 Na1 N1 O12 . . -171.58(14)
O21 Na1 N1 O12 1_455 . -21.31(9)
O12 Na1 N1 O12 1_655 . 117.41(10)
N1 Na1 N1 O12 4_566 . -97.78(8)
Na1 Na1 N1 O12 1_455 . -46.51(8)
O12 Na1 N1 Na1 . 4_565 -164.26(12)
O21 Na1 N1 Na1 . 4_565 -78.36(8)
O13 Na1 N1 Na1 4_666 4_565 17.56(7)
O23 Na1 N1 Na1 . 4_565 -109.81(5)
O13 Na1 N1 Na1 4_566 4_565 103.46(6)
O11 Na1 N1 Na1 4_566 4_565 98.51(7)
O11 Na1 N1 Na1 . 4_565 24.16(7)
O21 Na1 N1 Na1 1_455 4_565 174.43(5)
O12 Na1 N1 Na1 1_655 4_565 -46.85(5)
N1 Na1 N1 Na1 4_566 4_565 97.95(7)
Na1 Na1 N1 Na1 1_455 4_565 149.23(5)
O13 N1 O11 Na1 . 4_565 -14.00(14)
O12 N1 O11 Na1 . 4_565 164.60(12)
Na1 N1 O11 Na1 . 4_565 156.62(6)
O13 N1 O11 Na1 . . -170.61(12)
O12 N1 O11 Na1 . . 7.98(13)
Na1 N1 O11 Na1 4_565 . -156.62(6)
O12 Na1 O11 N1 . . -4.67(8)
O21 Na1 O11 N1 . . 110.55(10)
O13 Na1 O11 N1 4_666 . 173.60(9)
O23 Na1 O11 N1 . . 51.74(9)
O13 Na1 O11 N1 4_566 . -94.12(9)
O11 Na1 O11 N1 4_566 . -120.42(7)
O21 Na1 O11 N1 1_455 . -36.40(10)
O12 Na1 O11 N1 1_655 . 99.07(9)
N1 Na1 O11 N1 4_566 . -109.62(10)
Na1 Na1 O11 N1 1_455 . -50.16(8)
O12 Na1 O11 Na1 . 4_565 -103.77(14)
O21 Na1 O11 Na1 . 4_565 11.44(17)
O13 Na1 O11 Na1 4_666 4_565 74.50(12)
O23 Na1 O11 Na1 . 4_565 -47.37(14)
O13 Na1 O11 Na1 4_566 4_565 166.77(13)
O11 Na1 O11 Na1 4_566 4_565 140.47(11)
O21 Na1 O11 Na1 1_455 4_565 -135.51(12)
O12 Na1 O11 Na1 1_655 4_565 -0.03(12)
N1 Na1 O11 Na1 . 4_565 -99.10(15)
N1 Na1 O11 Na1 4_566 4_565 151.28(12)
Na1 Na1 O11 Na1 1_455 4_565 -149.26(12)
O11 N1 O13 Na1 . 4_465 -77.90(15)
O12 N1 O13 Na1 . 4_465 103.51(13)
Na1 N1 O13 Na1 4_565 4_465 -92.00(8)
O11 N1 O13 Na1 . 4_565 14.11(14)
O12 N1 O13 Na1 . 4_565 -164.48(12)
N5 C4 N3 C2 . . 0.31(19)
C4 N3 C2 C1 . . 0.00(19)
N3 C2 C1 N5 . . -0.30(18)
N3 C4 N5 C1 . . -0.50(19)
C2 C1 N5 C4 . . 0.50(18)
